data_1574790
loop_
_publ_author_name
'Knez, Damijan'
'\<Sterman, Andrej'
'Sosi\<c, Izidor'
'Perdih, Franc'
'Nu\~nez, Gonzalo D.'
'Knafli\<c, Tilen'
'Ar\<con, Denis'
'Besora, Maria'
'Carb\'o, Jorge J.'
'Fern\'andez, Elena'
'\<Casar, Zdenko'

_publ_section_title
;
 Access to amidines via C(sp2)--N coupling of trifluoroborate-iminiums
 with N-fluorobenzenesulfonimide
;
_journal_issue 26
_journal_name_full 'Chemical Science'
_journal_page_first 12012
_journal_page_last 12023
_journal_paper_doi 10.1039/D5SC02912K
_journal_volume 16
_journal_year 2025
_chemical_formula_moiety 'C14 H14 N2 O2 S'
_chemical_formula_sum 'C14 H14 N2 O2 S'
_chemical_formula_weight 274.33
_space_group_crystal_system monoclinic
_space_group_IT_number 14
_space_group_name_Hall '-P 2ybc'
_space_group_name_H-M_alt 'P 1 21/c 1'
_atom_sites_solution_hydrogens mixed
_atom_sites_solution_primary dual
_audit_creation_method SHELXL-2018/3
_audit_update_record
;
2024-11-08 deposited with the CCDC.	2025-05-22 downloaded from the CCDC.
;
_cell_angle_alpha 90
_cell_angle_beta 92.362(3)
_cell_angle_gamma 90
_cell_formula_units_Z 12
_cell_length_a 8.5461(2)
_cell_length_b 23.1470(7)
_cell_length_c 20.3641(6)
_cell_measurement_reflns_used 17669
_cell_measurement_temperature 150.00(10)
_cell_measurement_theta_max 30.5240
_cell_measurement_theta_min 2.8400
_cell_volume 4024.93(19)
_computing_cell_refinement 'CrysAlisPro 1.171.43.95a (Rigaku OD, 2023)'
_computing_data_collection 'CrysAlisPro 1.171.43.95a (Rigaku OD, 2023)'
_computing_data_reduction 'CrysAlisPro 1.171.43.95a (Rigaku OD, 2023)'
_computing_structure_refinement 'SHELXL-2018/3 (Sheldrick, 2018)'
_computing_structure_solution 'SHELXT 2018/2 (Sheldrick, 2018)'
_diffrn_ambient_temperature 150.00(10)
_diffrn_detector 'CCD plate'
_diffrn_detector_area_resol_mean 10.4933
_diffrn_detector_type Atlas
_diffrn_measured_fraction_theta_full 0.999
_diffrn_measured_fraction_theta_max 0.999
_diffrn_measurement_device 'four-circle diffractometer'
_diffrn_measurement_device_type 'SuperNova, Dual, Cu at home/near, Atlas'
_diffrn_measurement_method '\w scans'
_diffrn_radiation_monochromator mirror
_diffrn_radiation_probe x-ray
_diffrn_radiation_type MoK\a
_diffrn_radiation_wavelength 0.71073
_diffrn_reflns_av_R_equivalents 0.0310
_diffrn_reflns_av_unetI/netI 0.0301
_diffrn_reflns_Laue_measured_fraction_full 0.999
_diffrn_reflns_Laue_measured_fraction_max 0.999
_diffrn_reflns_limit_h_max 11
_diffrn_reflns_limit_h_min -10
_diffrn_reflns_limit_k_max 27
_diffrn_reflns_limit_k_min -30
_diffrn_reflns_limit_l_max 20
_diffrn_reflns_limit_l_min -26
_diffrn_reflns_number 37373
_diffrn_reflns_point_group_measured_fraction_full 0.999
_diffrn_reflns_point_group_measured_fraction_max 0.999
_diffrn_reflns_theta_full 25.242
_diffrn_reflns_theta_max 27.485
_diffrn_reflns_theta_min 2.542
_diffrn_source 'micro-focus sealed X-ray tube'
_diffrn_source_type 'SuperNova (Mo) X-ray Source'
_exptl_absorpt_coefficient_mu 0.240
_exptl_absorpt_correction_T_max 1.00000
_exptl_absorpt_correction_T_min 0.79607
_exptl_absorpt_correction_type multi-scan
_exptl_absorpt_process_details
;
CrysAlisPro 1.171.43.95a (Rigaku Oxford Diffraction, 2023)
Empirical absorption correction using spherical harmonics,
implemented in SCALE3 ABSPACK scaling algorithm.
;
_exptl_crystal_colour colourless
_exptl_crystal_density_diffrn 1.358
_exptl_crystal_description block
_exptl_crystal_F_000 1728
_exptl_crystal_size_max 0.600
_exptl_crystal_size_mid 0.400
_exptl_crystal_size_min 0.350
_refine_diff_density_max 0.393
_refine_diff_density_min -0.415
_refine_diff_density_rms 0.052
_refine_ls_extinction_method none
_refine_ls_goodness_of_fit_ref 1.037
_refine_ls_hydrogen_treatment mixed
_refine_ls_matrix_type full
_refine_ls_number_parameters 535
_refine_ls_number_reflns 9219
_refine_ls_number_restraints 6
_refine_ls_restrained_S_all 1.037
_refine_ls_R_factor_all 0.0483
_refine_ls_R_factor_gt 0.0375
_refine_ls_shift/su_max 0.001
_refine_ls_shift/su_mean 0.000
_refine_ls_structure_factor_coef Fsqd
_refine_ls_weighting_details 'w=1/[\s^2^(Fo^2^)+(0.0417P)^2^+2.1175P] where P=(Fo^2^+2Fc^2^)/3'
_refine_ls_weighting_scheme calc
_refine_ls_wR_factor_gt 0.0908
_refine_ls_wR_factor_ref 0.0972
_reflns_Friedel_coverage 0.000
_reflns_number_gt 7697
_reflns_number_total 9219
_reflns_threshold_expression 'I > 2\s(I)'
_cod_data_source_file d5sc02912k2.cif
_cod_data_source_block structure2h-moca252
_cod_depositor_comments 'Adding full bibliography for 1574783--1574790.cif.'
_cod_original_sg_symbol_H-M 'P 21/c'
_cod_database_code 1574790
_shelx_shelxl_version_number 2018/3
_shelx_space_group_comment
;
The symmetry employed for this shelxl refinement is uniquely defined
by the following loop, which should always be used as a source of
symmetry information in preference to the above space-group names.
They are only intended as comments.
;
_shelx_estimated_absorpt_t_min 0.869
_shelx_estimated_absorpt_t_max 0.921

loop_
_space_group_symop_operation_xyz
'x, y, z'
'-x, y+1/2, -z+1/2'
'-x, -y, -z'
'x, -y-1/2, z-1/2'

loop_
_atom_site_label
_atom_site_type_symbol
_atom_site_fract_x
_atom_site_fract_y
_atom_site_fract_z
_atom_site_U_iso_or_equiv
_atom_site_adp_type
_atom_site_occupancy
_atom_site_site_symmetry_order
_atom_site_calc_flag
_atom_site_refinement_flags_posn
_atom_site_refinement_flags_adp
_atom_site_refinement_flags_occupancy
_atom_site_disorder_assembly
_atom_site_disorder_group
S1 S 0.40719(4) 0.12790(2) 0.49169(2) 0.01884(9) Uani 1 1 d . . . . .
O1 O 0.38514(15) 0.18942(5) 0.48382(6) 0.0285(3) Uani 1 1 d . . . . .
O2 O 0.37611(13) 0.10391(5) 0.55508(5) 0.0257(3) Uani 1 1 d . . . . .
N1 N 0.32092(17) 0.15908(6) 0.35266(7) 0.0244(3) Uani 1 1 d D . . . .
H1A H 0.356(2) 0.1867(7) 0.3801(9) 0.029 Uiso 1 1 d D U . . .
H1B H 0.303(2) 0.1661(8) 0.3110(7) 0.029 Uiso 1 1 d D U . . .
N2 N 0.30757(14) 0.09025(6) 0.43823(6) 0.0192(3) Uani 1 1 d . . . . .
C1 C 0.28309(16) 0.10809(7) 0.37670(7) 0.0192(3) Uani 1 1 d . . . . .
C2 C 0.20311(17) 0.06594(7) 0.33182(7) 0.0207(3) Uani 1 1 d . . . . .
C3 C 0.2209(2) 0.00709(8) 0.34343(8) 0.0266(4) Uani 1 1 d . . . . .
H3 H 0.284084 -0.005813 0.380016 0.032 Uiso 1 1 calc R U . . .
C4 C 0.1474(2) -0.03277(8) 0.30216(9) 0.0307(4) Uani 1 1 d . . . . .
H4 H 0.161218 -0.072836 0.310724 0.037 Uiso 1 1 calc R U . . .
C5 C 0.0534(2) -0.01533(8) 0.24818(9) 0.0312(4) Uani 1 1 d . . . . .
C6 C 0.0348(2) 0.04327(8) 0.23764(9) 0.0313(4) Uani 1 1 d . . . . .
H6 H -0.029604 0.056101 0.201397 0.038 Uiso 1 1 calc R U . . .
C7 C 0.10777(19) 0.08385(8) 0.27857(8) 0.0267(4) Uani 1 1 d . . . . .
H7 H 0.092695 0.123898 0.270272 0.032 Uiso 1 1 calc R U . . .
C8 C -0.0233(3) -0.05925(10) 0.20283(11) 0.0470(5) Uani 1 1 d . . . . .
H8A H 0.057391 -0.083136 0.183375 0.071 Uiso 1 1 calc R U . . .
H8B H -0.084257 -0.039349 0.167852 0.071 Uiso 1 1 calc R U . . .
H8C H -0.092896 -0.083864 0.227723 0.071 Uiso 1 1 calc R U . . .
C9 C 0.60343(17) 0.11191(7) 0.47512(7) 0.0202(3) Uani 1 1 d . . . . .
C10 C 0.66147(18) 0.05768(7) 0.49277(8) 0.0245(3) Uani 1 1 d . . . . .
H10 H 0.597030 0.030631 0.514029 0.029 Uiso 1 1 calc R U . . .
C11 C 0.8137(2) 0.04359(9) 0.47905(9) 0.0329(4) Uani 1 1 d . . . . .
H11 H 0.854232 0.006524 0.490364 0.040 Uiso 1 1 calc R U . . .
C12 C 0.9070(2) 0.08360(10) 0.44879(9) 0.0380(5) Uani 1 1 d . . . . .
H12 H 1.012093 0.073976 0.439919 0.046 Uiso 1 1 calc R U . . .
C13 C 0.8490(2) 0.13731(9) 0.43136(9) 0.0374(4) Uani 1 1 d . . . . .
H13 H 0.914211 0.164332 0.410433 0.045 Uiso 1 1 calc R U . . .
C14 C 0.6959(2) 0.15205(8) 0.44427(8) 0.0274(4) Uani 1 1 d . . . . .
H14 H 0.655247 0.188915 0.432207 0.033 Uiso 1 1 calc R U . . .
S3 S 0.25128(4) 0.28718(2) 0.65043(2) 0.01849(9) Uani 1 1 d . . . . .
O5 O 0.37281(13) 0.24780(5) 0.63165(5) 0.0252(2) Uani 1 1 d . . . . .
O6 O 0.24567(13) 0.30103(5) 0.71909(5) 0.0246(2) Uani 1 1 d . . . . .
N5 N 0.36283(18) 0.31108(6) 0.51639(7) 0.0259(3) Uani 1 1 d D . . . .
H5A H 0.372(2) 0.2771(7) 0.5339(9) 0.031 Uiso 1 1 d D U . . .
H5B H 0.392(2) 0.3143(9) 0.4763(8) 0.031 Uiso 1 1 d D U . . .
N6 N 0.25270(16) 0.34762(6) 0.61199(6) 0.0220(3) Uani 1 1 d . . . . .
C29 C 0.30287(17) 0.35279(6) 0.55171(7) 0.0184(3) Uani 1 1 d . . . . .
C30 C 0.28862(17) 0.41151(7) 0.52250(7) 0.0198(3) Uani 1 1 d . . . . .
C31 C 0.2191(2) 0.45524(7) 0.55773(8) 0.0284(4) Uani 1 1 d . . . . .
H31 H 0.181982 0.447355 0.600141 0.034 Uiso 1 1 calc R U . . .
C32 C 0.2034(2) 0.51019(8) 0.53160(9) 0.0335(4) Uani 1 1 d . . . . .
H32 H 0.154829 0.539517 0.556280 0.040 Uiso 1 1 calc R U . . .
C33 C 0.2572(2) 0.52325(7) 0.47001(8) 0.0278(4) Uani 1 1 d . . . . .
C34 C 0.3268(2) 0.47954(8) 0.43545(9) 0.0340(4) Uani 1 1 d . . . . .
H34 H 0.364476 0.487556 0.393158 0.041 Uiso 1 1 calc R U . . .
C35 C 0.3430(2) 0.42441(8) 0.46091(9) 0.0307(4) Uani 1 1 d . . . . .
H35 H 0.391587 0.395183 0.436107 0.037 Uiso 1 1 calc R U . . .
C36 C 0.2408(3) 0.58309(8) 0.44144(10) 0.0409(5) Uani 1 1 d . . . . .
H36A H 0.136893 0.598439 0.450204 0.061 Uiso 1 1 calc R U . . .
H36B H 0.253677 0.581437 0.393877 0.061 Uiso 1 1 calc R U . . .
H36C H 0.321336 0.608324 0.461657 0.061 Uiso 1 1 calc R U . . .
C37 C 0.06822(18) 0.25561(7) 0.62831(7) 0.0211(3) Uani 1 1 d . . . . .
C38 C 0.0602(2) 0.19914(8) 0.60680(9) 0.0312(4) Uani 1 1 d . . . . .
H38 H 0.152700 0.177410 0.600626 0.037 Uiso 1 1 calc R U . . .
C39 C -0.0874(3) 0.17473(9) 0.59435(10) 0.0435(5) Uani 1 1 d . . . . .
H39 H -0.095633 0.135702 0.580183 0.052 Uiso 1 1 calc R U . . .
C40 C -0.2212(2) 0.20667(10) 0.60239(9) 0.0431(5) Uani 1 1 d . . . . .
H40 H -0.320915 0.189527 0.593605 0.052 Uiso 1 1 calc R U . . .
C41 C -0.2118(2) 0.26304(10) 0.62297(9) 0.0389(5) Uani 1 1 d . . . . .
H41 H -0.304614 0.284925 0.627832 0.047 Uiso 1 1 calc R U . . .
C42 C -0.0669(2) 0.28802(8) 0.63666(8) 0.0289(4) Uani 1 1 d . . . . .
H42 H -0.059662 0.326851 0.651580 0.035 Uiso 1 1 calc R U . . .
S2 S 0.55838(4) 0.30388(2) 0.32757(2) 0.01879(9) Uani 1 1 d . . . . .
O3 O 0.53084(15) 0.26526(5) 0.27291(6) 0.0301(3) Uani 1 1 d . . . . .
O4 O 0.47467(13) 0.29118(5) 0.38595(6) 0.0281(3) Uani 1 1 d . . . . .
N3 N 0.46581(18) 0.35917(6) 0.19713(7) 0.0251(3) Uani 1 1 d D . . . .
H3A H 0.469(2) 0.3218(6) 0.1986(10) 0.030 Uiso 1 1 d D U . . .
H3B H 0.446(2) 0.3757(8) 0.1590(8) 0.030 Uiso 1 1 d D U . . .
N4 N 0.52924(15) 0.37082(5) 0.31080(6) 0.0208(3) Uani 1 1 d . . . . .
C15 C 0.48968(17) 0.39023(6) 0.25118(7) 0.0176(3) Uani 1 1 d . . . . .
C16 C 0.46510(17) 0.45344(6) 0.24598(7) 0.0175(3) Uani 1 1 d . . . . .
C17 C 0.36250(19) 0.47687(7) 0.19818(8) 0.0238(3) Uani 1 1 d . . . . .
H17 H 0.313249 0.452482 0.166000 0.029 Uiso 1 1 calc R U . . .
C18 C 0.3322(2) 0.53558(7) 0.19746(8) 0.0265(4) Uani 1 1 d . . . . .
H18 H 0.261189 0.551028 0.164898 0.032 Uiso 1 1 calc R U . . .
C19 C 0.40381(18) 0.57240(7) 0.24357(8) 0.0226(3) Uani 1 1 d . . . . .
C20 C 0.51210(19) 0.54908(7) 0.28916(8) 0.0228(3) Uani 1 1 d . . . . .
H20 H 0.566486 0.573878 0.319454 0.027 Uiso 1 1 calc R U . . .
C21 C 0.54163(18) 0.49035(7) 0.29099(7) 0.0205(3) Uani 1 1 d . . . . .
H21 H 0.614293 0.475062 0.323005 0.025 Uiso 1 1 calc R U . . .
C22 C 0.3610(2) 0.63534(7) 0.24509(9) 0.0313(4) Uani 1 1 d . . . . .
H22A H 0.259854 0.639914 0.265480 0.047 Uiso 1 1 calc R U . . .
H22B H 0.353616 0.650455 0.200120 0.047 Uiso 1 1 calc R U . . .
H22C H 0.441611 0.656683 0.270666 0.047 Uiso 1 1 calc R U . . .
C23 C 0.75943(18) 0.29951(7) 0.35064(8) 0.0202(3) Uani 1 1 d . . . . .
C24 C 0.8655(2) 0.28455(8) 0.30400(9) 0.0313(4) Uani 1 1 d . . . . .
H24 H 0.831332 0.278270 0.259592 0.038 Uiso 1 1 calc R U . . .
C25 C 1.0223(2) 0.27887(9) 0.32304(11) 0.0426(5) Uani 1 1 d . . . . .
H25 H 1.096201 0.268521 0.291486 0.051 Uiso 1 1 calc R U . . .
C26 C 1.0715(2) 0.28808(10) 0.38712(12) 0.0485(6) Uani 1 1 d . . . . .
H26 H 1.179229 0.284227 0.399736 0.058 Uiso 1 1 calc R U . . .
C27 C 0.9652(2) 0.30289(11) 0.43323(11) 0.0518(6) Uani 1 1 d . . . . .
H27 H 0.999841 0.309154 0.477580 0.062 Uiso 1 1 calc R U . . .
C28 C 0.8079(2) 0.30870(9) 0.41527(9) 0.0353(4) Uani 1 1 d . . . . .
H28 H 0.734371 0.318887 0.447036 0.042 Uiso 1 1 calc R U . . .

loop_
_atom_site_aniso_label
_atom_site_aniso_U_11
_atom_site_aniso_U_22
_atom_site_aniso_U_33
_atom_site_aniso_U_23
_atom_site_aniso_U_13
_atom_site_aniso_U_12
S1 0.02414(18) 0.01871(19) 0.01369(17) 0.00042(14) 0.00086(14) 0.00114(14)
O1 0.0430(7) 0.0194(6) 0.0232(6) -0.0019(5) 0.0008(5) 0.0059(5)
O2 0.0332(6) 0.0309(7) 0.0132(5) 0.0016(5) 0.0029(4) -0.0001(5)
N1 0.0324(7) 0.0242(7) 0.0164(6) 0.0043(6) -0.0030(6) -0.0026(6)
N2 0.0199(6) 0.0223(7) 0.0156(6) 0.0019(5) 0.0009(5) 0.0007(5)
C1 0.0167(7) 0.0240(8) 0.0170(7) 0.0015(6) 0.0023(5) 0.0033(6)
C2 0.0186(7) 0.0268(8) 0.0169(7) 0.0012(6) 0.0026(6) -0.0011(6)
C3 0.0295(8) 0.0296(9) 0.0208(8) -0.0003(7) 0.0007(6) 0.0035(7)
C4 0.0368(9) 0.0252(9) 0.0303(9) -0.0040(7) 0.0052(7) 0.0006(7)
C5 0.0263(8) 0.0389(11) 0.0285(9) -0.0081(8) 0.0030(7) -0.0050(7)
C6 0.0251(8) 0.0419(11) 0.0262(9) 0.0016(8) -0.0067(7) -0.0033(7)
C7 0.0254(8) 0.0287(9) 0.0255(8) 0.0040(7) -0.0039(7) -0.0025(7)
C8 0.0445(11) 0.0500(13) 0.0460(12) -0.0182(10) -0.0044(10) -0.0069(10)
C9 0.0212(7) 0.0235(8) 0.0156(7) -0.0006(6) -0.0016(6) -0.0044(6)
C10 0.0212(7) 0.0261(9) 0.0257(8) 0.0033(7) -0.0037(6) -0.0027(6)
C11 0.0243(8) 0.0388(11) 0.0350(10) 0.0007(8) -0.0063(7) 0.0040(7)
C12 0.0213(8) 0.0598(13) 0.0330(10) -0.0038(9) 0.0008(7) -0.0014(8)
C13 0.0324(9) 0.0523(12) 0.0279(9) 0.0024(9) 0.0049(7) -0.0181(9)
C14 0.0335(9) 0.0274(9) 0.0212(8) 0.0017(7) -0.0005(7) -0.0088(7)
S3 0.02433(18) 0.01654(19) 0.01436(17) 0.00088(14) -0.00197(14) 0.00174(14)
O5 0.0297(6) 0.0231(6) 0.0227(6) 0.0038(5) 0.0000(5) 0.0078(5)
O6 0.0314(6) 0.0269(6) 0.0152(5) -0.0010(4) -0.0032(4) -0.0003(5)
N5 0.0407(8) 0.0179(7) 0.0192(7) 0.0012(6) 0.0039(6) 0.0040(6)
N6 0.0300(7) 0.0156(6) 0.0204(6) 0.0009(5) 0.0015(5) 0.0011(5)
C29 0.0192(7) 0.0179(7) 0.0178(7) -0.0015(6) -0.0034(6) -0.0016(6)
C30 0.0215(7) 0.0178(7) 0.0197(7) 0.0007(6) -0.0025(6) -0.0013(6)
C31 0.0400(9) 0.0235(9) 0.0222(8) 0.0012(7) 0.0052(7) 0.0044(7)
C32 0.0520(11) 0.0209(9) 0.0279(9) 0.0002(7) 0.0068(8) 0.0090(8)
C33 0.0360(9) 0.0198(8) 0.0272(9) 0.0034(7) -0.0032(7) -0.0009(7)
C34 0.0497(11) 0.0263(9) 0.0267(9) 0.0063(7) 0.0113(8) 0.0013(8)
C35 0.0433(10) 0.0221(9) 0.0274(9) 0.0014(7) 0.0106(7) 0.0043(7)
C36 0.0624(13) 0.0248(10) 0.0356(10) 0.0092(8) 0.0042(9) 0.0047(9)
C37 0.0274(8) 0.0225(8) 0.0130(7) 0.0011(6) -0.0021(6) -0.0030(6)
C38 0.0435(10) 0.0246(9) 0.0255(9) -0.0049(7) 0.0019(8) -0.0040(7)
C39 0.0608(13) 0.0358(11) 0.0338(10) -0.0107(9) 0.0012(9) -0.0196(10)
C40 0.0386(11) 0.0628(14) 0.0279(10) -0.0081(9) 0.0000(8) -0.0230(10)
C41 0.0289(9) 0.0586(13) 0.0290(9) -0.0048(9) -0.0015(7) -0.0024(9)
C42 0.0301(9) 0.0302(9) 0.0261(8) -0.0017(7) -0.0025(7) 0.0012(7)
S2 0.02246(18) 0.01486(18) 0.01876(18) 0.00049(14) -0.00249(14) -0.00007(14)
O3 0.0442(7) 0.0159(6) 0.0289(6) -0.0034(5) -0.0145(5) 0.0008(5)
O4 0.0255(6) 0.0273(6) 0.0318(6) 0.0089(5) 0.0058(5) 0.0017(5)
N3 0.0422(8) 0.0152(7) 0.0173(7) -0.0017(5) -0.0046(6) 0.0016(6)
N4 0.0294(7) 0.0144(6) 0.0181(6) -0.0015(5) -0.0033(5) 0.0017(5)
C15 0.0180(7) 0.0167(7) 0.0180(7) -0.0017(6) 0.0001(5) -0.0007(5)
C16 0.0210(7) 0.0151(7) 0.0167(7) -0.0007(6) 0.0032(6) -0.0002(5)
C17 0.0291(8) 0.0196(8) 0.0222(8) -0.0029(6) -0.0048(6) 0.0003(6)
C18 0.0327(9) 0.0206(8) 0.0259(8) 0.0030(7) -0.0035(7) 0.0036(7)
C19 0.0279(8) 0.0157(8) 0.0247(8) 0.0016(6) 0.0088(6) -0.0007(6)
C20 0.0288(8) 0.0188(8) 0.0209(8) -0.0036(6) 0.0027(6) -0.0042(6)
C21 0.0231(7) 0.0197(8) 0.0186(7) -0.0007(6) 0.0001(6) -0.0013(6)
C22 0.0415(10) 0.0164(8) 0.0364(10) -0.0005(7) 0.0066(8) 0.0016(7)
C23 0.0222(7) 0.0166(7) 0.0217(8) -0.0010(6) -0.0001(6) 0.0004(6)
C24 0.0346(9) 0.0335(10) 0.0263(9) -0.0030(7) 0.0065(7) 0.0051(7)
C25 0.0299(9) 0.0429(12) 0.0563(13) -0.0077(10) 0.0154(9) 0.0078(8)
C26 0.0238(9) 0.0526(13) 0.0683(15) -0.0160(11) -0.0064(9) 0.0056(9)
C27 0.0333(10) 0.0754(17) 0.0453(12) -0.0219(12) -0.0148(9) 0.0082(10)
C28 0.0284(9) 0.0495(12) 0.0276(9) -0.0132(8) -0.0024(7) 0.0050(8)

loop_
_atom_type_symbol
_atom_type_description
_atom_type_scat_dispersion_real
_atom_type_scat_dispersion_imag
_atom_type_scat_source
C C 0.0033 0.0016 'International Tables Vol C Tables 4.2.6.8 and 6.1.1.4'
H H 0.0000 0.0000 'International Tables Vol C Tables 4.2.6.8 and 6.1.1.4'
N N 0.0061 0.0033 'International Tables Vol C Tables 4.2.6.8 and 6.1.1.4'
O O 0.0106 0.0060 'International Tables Vol C Tables 4.2.6.8 and 6.1.1.4'
S S 0.1246 0.1234 'International Tables Vol C Tables 4.2.6.8 and 6.1.1.4'

loop_
_geom_angle_atom_site_label_1
_geom_angle_atom_site_label_2
_geom_angle_atom_site_label_3
_geom_angle
_geom_angle_site_symmetry_1
_geom_angle_site_symmetry_3
_geom_angle_publ_flag
O2 S1 O1 116.85(7) . . ?
O2 S1 N2 106.58(7) . . ?
O1 S1 N2 113.30(7) . . ?
O2 S1 C9 107.61(7) . . ?
O1 S1 C9 107.84(8) . . ?
N2 S1 C9 103.74(7) . . ?
C1 N1 H1A 119.2(13) . . ?
C1 N1 H1B 119.4(13) . . ?
H1A N1 H1B 121.2(18) . . ?
C1 N2 S1 121.87(11) . . ?
N1 C1 N2 126.54(14) . . ?
N1 C1 C2 118.16(13) . . ?
N2 C1 C2 115.29(14) . . ?
C3 C2 C7 118.74(15) . . ?
C3 C2 C1 119.68(14) . . ?
C7 C2 C1 121.57(15) . . ?
C4 C3 C2 120.48(15) . . ?
C4 C3 H3 119.8 . . ?
C2 C3 H3 119.8 . . ?
C3 C4 C5 121.26(17) . . ?
C3 C4 H4 119.4 . . ?
C5 C4 H4 119.4 . . ?
C6 C5 C4 117.75(16) . . ?
C6 C5 C8 121.57(17) . . ?
C4 C5 C8 120.68(18) . . ?
C5 C6 C7 121.73(16) . . ?
C5 C6 H6 119.1 . . ?
C7 C6 H6 119.1 . . ?
C6 C7 C2 120.03(16) . . ?
C6 C7 H7 120.0 . . ?
C2 C7 H7 120.0 . . ?
C5 C8 H8A 109.5 . . ?
C5 C8 H8B 109.5 . . ?
H8A C8 H8B 109.5 . . ?
C5 C8 H8C 109.5 . . ?
H8A C8 H8C 109.5 . . ?
H8B C8 H8C 109.5 . . ?
C14 C9 C10 121.16(15) . . ?
C14 C9 S1 120.69(13) . . ?
C10 C9 S1 118.14(12) . . ?
C11 C10 C9 119.32(16) . . ?
C11 C10 H10 120.3 . . ?
C9 C10 H10 120.3 . . ?
C10 C11 C12 119.80(17) . . ?
C10 C11 H11 120.1 . . ?
C12 C11 H11 120.1 . . ?
C13 C12 C11 120.71(17) . . ?
C13 C12 H12 119.6 . . ?
C11 C12 H12 119.6 . . ?
C12 C13 C14 120.27(17) . . ?
C12 C13 H13 119.9 . . ?
C14 C13 H13 119.9 . . ?
C9 C14 C13 118.73(17) . . ?
C9 C14 H14 120.6 . . ?
C13 C14 H14 120.6 . . ?
O6 S3 O5 116.82(7) . . ?
O6 S3 N6 106.35(7) . . ?
O5 S3 N6 113.65(7) . . ?
O6 S3 C37 105.99(7) . . ?
O5 S3 C37 108.05(7) . . ?
N6 S3 C37 105.11(7) . . ?
C29 N5 H5A 118.2(13) . . ?
C29 N5 H5B 125.7(13) . . ?
H5A N5 H5B 116.1(19) . . ?
C29 N6 S3 122.78(11) . . ?
N5 C29 N6 125.99(14) . . ?
N5 C29 C30 118.55(14) . . ?
N6 C29 C30 115.46(13) . . ?
C35 C30 C31 118.46(15) . . ?
C35 C30 C29 122.23(14) . . ?
C31 C30 C29 119.31(14) . . ?
C32 C31 C30 120.57(16) . . ?
C32 C31 H31 119.7 . . ?
C30 C31 H31 119.7 . . ?
C31 C32 C33 121.17(17) . . ?
C31 C32 H32 119.4 . . ?
C33 C32 H32 119.4 . . ?
C34 C33 C32 117.85(16) . . ?
C34 C33 C36 120.78(17) . . ?
C32 C33 C36 121.37(17) . . ?
C33 C34 C35 121.58(17) . . ?
C33 C34 H34 119.2 . . ?
C35 C34 H34 119.2 . . ?
C34 C35 C30 120.37(16) . . ?
C34 C35 H35 119.8 . . ?
C30 C35 H35 119.8 . . ?
C33 C36 H36A 109.5 . . ?
C33 C36 H36B 109.5 . . ?
H36A C36 H36B 109.5 . . ?
C33 C36 H36C 109.5 . . ?
H36A C36 H36C 109.5 . . ?
H36B C36 H36C 109.5 . . ?
C38 C37 C42 121.21(16) . . ?
C38 C37 S3 120.31(13) . . ?
C42 C37 S3 118.38(13) . . ?
C37 C38 C39 118.32(18) . . ?
C37 C38 H38 120.8 . . ?
C39 C38 H38 120.8 . . ?
C40 C39 C38 120.64(19) . . ?
C40 C39 H39 119.7 . . ?
C38 C39 H39 119.7 . . ?
C41 C40 C39 120.54(18) . . ?
C41 C40 H40 119.7 . . ?
C39 C40 H40 119.7 . . ?
C40 C41 C42 119.98(19) . . ?
C40 C41 H41 120.0 . . ?
C42 C41 H41 120.0 . . ?
C41 C42 C37 119.30(17) . . ?
C41 C42 H42 120.4 . . ?
C37 C42 H42 120.4 . . ?
O3 S2 O4 116.09(8) . . ?
O3 S2 N4 114.60(7) . . ?
O4 S2 N4 107.13(7) . . ?
O3 S2 C23 107.24(7) . . ?
O4 S2 C23 106.22(7) . . ?
N4 S2 C23 104.65(7) . . ?
C15 N3 H3A 120.6(13) . . ?
C15 N3 H3B 121.2(13) . . ?
H3A N3 H3B 118.1(18) . . ?
C15 N4 S2 123.65(11) . . ?
N3 C15 N4 127.05(14) . . ?
N3 C15 C16 117.43(13) . . ?
N4 C15 C16 115.49(13) . . ?
C17 C16 C21 119.02(14) . . ?
C17 C16 C15 121.18(13) . . ?
C21 C16 C15 119.76(13) . . ?
C18 C17 C16 120.14(14) . . ?
C18 C17 H17 119.9 . . ?
C16 C17 H17 119.9 . . ?
C17 C18 C19 121.17(15) . . ?
C17 C18 H18 119.4 . . ?
C19 C18 H18 119.4 . . ?
C18 C19 C20 118.32(14) . . ?
C18 C19 C22 120.47(15) . . ?
C20 C19 C22 121.18(15) . . ?
C21 C20 C19 120.97(14) . . ?
C21 C20 H20 119.5 . . ?
C19 C20 H20 119.5 . . ?
C20 C21 C16 120.26(14) . . ?
C20 C21 H21 119.9 . . ?
C16 C21 H21 119.9 . . ?
C19 C22 H22A 109.5 . . ?
C19 C22 H22B 109.5 . . ?
H22A C22 H22B 109.5 . . ?
C19 C22 H22C 109.5 . . ?
H22A C22 H22C 109.5 . . ?
H22B C22 H22C 109.5 . . ?
C28 C23 C24 120.91(15) . . ?
C28 C23 S2 119.71(13) . . ?
C24 C23 S2 119.32(12) . . ?
C23 C24 C25 119.02(17) . . ?
C23 C24 H24 120.5 . . ?
C25 C24 H24 120.5 . . ?
C26 C25 C24 120.42(18) . . ?
C26 C25 H25 119.8 . . ?
C24 C25 H25 119.8 . . ?
C25 C26 C27 120.20(18) . . ?
C25 C26 H26 119.9 . . ?
C27 C26 H26 119.9 . . ?
C26 C27 C28 120.31(19) . . ?
C26 C27 H27 119.8 . . ?
C28 C27 H27 119.8 . . ?
C23 C28 C27 119.14(18) . . ?
C23 C28 H28 120.4 . . ?
C27 C28 H28 120.4 . . ?

loop_
_geom_bond_atom_site_label_1
_geom_bond_atom_site_label_2
_geom_bond_distance
_geom_bond_site_symmetry_2
_geom_bond_publ_flag
S1 O2 1.4398(11) . ?
S1 O1 1.4444(12) . ?
S1 N2 1.6103(13) . ?
S1 C9 1.7636(16) . ?
N1 C1 1.323(2) . ?
N1 H1A 0.894(15) . ?
N1 H1B 0.872(14) . ?
N2 C1 1.3278(19) . ?
C1 C2 1.484(2) . ?
C2 C3 1.390(2) . ?
C2 C7 1.392(2) . ?
C3 C4 1.382(2) . ?
C3 H3 0.9500 . ?
C4 C5 1.395(3) . ?
C4 H4 0.9500 . ?
C5 C6 1.381(3) . ?
C5 C8 1.505(2) . ?
C6 C7 1.387(2) . ?
C6 H6 0.9500 . ?
C7 H7 0.9500 . ?
C8 H8A 0.9800 . ?
C8 H8B 0.9800 . ?
C8 H8C 0.9800 . ?
C9 C14 1.387(2) . ?
C9 C10 1.391(2) . ?
C10 C11 1.381(2) . ?
C10 H10 0.9500 . ?
C11 C12 1.383(3) . ?
C11 H11 0.9500 . ?
C12 C13 1.379(3) . ?
C12 H12 0.9500 . ?
C13 C14 1.388(3) . ?
C13 H13 0.9500 . ?
C14 H14 0.9500 . ?
S3 O6 1.4373(11) . ?
S3 O5 1.4452(12) . ?
S3 N6 1.6033(13) . ?
S3 C37 1.7682(16) . ?
N5 C29 1.320(2) . ?
N5 H5A 0.867(15) . ?
N5 H5B 0.867(15) . ?
N6 C29 1.322(2) . ?
C29 C30 1.487(2) . ?
C30 C35 1.388(2) . ?
C30 C31 1.388(2) . ?
C31 C32 1.383(2) . ?
C31 H31 0.9500 . ?
C32 C33 1.387(3) . ?
C32 H32 0.9500 . ?
C33 C34 1.381(3) . ?
C33 C36 1.507(2) . ?
C34 C35 1.382(2) . ?
C34 H34 0.9500 . ?
C35 H35 0.9500 . ?
C36 H36A 0.9800 . ?
C36 H36B 0.9800 . ?
C36 H36C 0.9800 . ?
C37 C38 1.379(2) . ?
C37 C42 1.393(2) . ?
C38 C39 1.396(3) . ?
C38 H38 0.9500 . ?
C39 C40 1.377(3) . ?
C39 H39 0.9500 . ?
C40 C41 1.372(3) . ?
C40 H40 0.9500 . ?
C41 C42 1.385(3) . ?
C41 H41 0.9500 . ?
C42 H42 0.9500 . ?
S2 O3 1.4395(12) . ?
S2 O4 1.4428(12) . ?
S2 N4 1.6037(13) . ?
S2 C23 1.7653(15) . ?
N3 C15 1.3233(19) . ?
N3 H3A 0.867(15) . ?
N3 H3B 0.876(14) . ?
N4 C15 1.3254(19) . ?
C15 C16 1.481(2) . ?
C16 C17 1.393(2) . ?
C16 C21 1.396(2) . ?
C17 C18 1.383(2) . ?
C17 H17 0.9500 . ?
C18 C19 1.391(2) . ?
C18 H18 0.9500 . ?
C19 C20 1.392(2) . ?
C19 C22 1.503(2) . ?
C20 C21 1.383(2) . ?
C20 H20 0.9500 . ?
C21 H21 0.9500 . ?
C22 H22A 0.9800 . ?
C22 H22B 0.9800 . ?
C22 H22C 0.9800 . ?
C23 C28 1.380(2) . ?
C23 C24 1.384(2) . ?
C24 C25 1.386(3) . ?
C24 H24 0.9500 . ?
C25 C26 1.371(3) . ?
C25 H25 0.9500 . ?
C26 C27 1.377(3) . ?
C26 H26 0.9500 . ?
C27 C28 1.385(3) . ?
C27 H27 0.9500 . ?
C28 H28 0.9500 . ?

loop_
_geom_hbond_atom_site_label_D
_geom_hbond_atom_site_label_H
_geom_hbond_atom_site_label_A
_geom_hbond_distance_DH
_geom_hbond_distance_HA
_geom_hbond_distance_DA
_geom_hbond_angle_DHA
_geom_hbond_site_symmetry_A
_geom_hbond_publ_flag
N1 H1A O1 0.894(15) 2.117(17) 2.7943(18) 131.9(16) . yes
N1 H1B O6 0.872(14) 2.060(15) 2.9188(17) 168.1(18) 4_565 yes
N5 H5A O1 0.867(15) 2.275(18) 2.9011(18) 129.2(17) . yes
N5 H5A O5 0.867(15) 2.103(18) 2.7649(18) 132.7(17) . yes
N5 H5B O4 0.867(15) 2.068(16) 2.8966(19) 159.7(18) . yes
N3 H3A O5 0.867(15) 2.245(17) 2.9076(17) 133.1(16) 4_565 yes
N3 H3A O3 0.867(15) 2.052(18) 2.7102(18) 132.1(17) . yes

loop_
_geom_torsion_atom_site_label_1
_geom_torsion_atom_site_label_2
_geom_torsion_atom_site_label_3
_geom_torsion_atom_site_label_4
_geom_torsion
_geom_torsion_site_symmetry_1
_geom_torsion_site_symmetry_2
_geom_torsion_site_symmetry_3
_geom_torsion_site_symmetry_4
_geom_torsion_publ_flag
O2 S1 N2 C1 165.39(12) . . . . ?
O1 S1 N2 C1 35.49(15) . . . . ?
C9 S1 N2 C1 -81.17(13) . . . . ?
S1 N2 C1 N1 -6.8(2) . . . . ?
S1 N2 C1 C2 174.05(10) . . . . ?
N1 C1 C2 C3 152.10(15) . . . . ?
N2 C1 C2 C3 -28.7(2) . . . . ?
N1 C1 C2 C7 -29.0(2) . . . . ?
N2 C1 C2 C7 150.18(15) . . . . ?
C7 C2 C3 C4 1.1(2) . . . . ?
C1 C2 C3 C4 -179.97(15) . . . . ?
C2 C3 C4 C5 -0.3(3) . . . . ?
C3 C4 C5 C6 -0.6(3) . . . . ?
C3 C4 C5 C8 178.72(17) . . . . ?
C4 C5 C6 C7 0.6(3) . . . . ?
C8 C5 C6 C7 -178.70(17) . . . . ?
C5 C6 C7 C2 0.2(3) . . . . ?
C3 C2 C7 C6 -1.1(2) . . . . ?
C1 C2 C7 C6 -179.99(15) . . . . ?
O2 S1 C9 C14 -141.30(13) . . . . ?
O1 S1 C9 C14 -14.43(15) . . . . ?
N2 S1 C9 C14 106.00(13) . . . . ?
O2 S1 C9 C10 39.86(14) . . . . ?
O1 S1 C9 C10 166.73(12) . . . . ?
N2 S1 C9 C10 -72.83(13) . . . . ?
C14 C9 C10 C11 -0.2(2) . . . . ?
S1 C9 C10 C11 178.60(13) . . . . ?
C9 C10 C11 C12 0.8(3) . . . . ?
C10 C11 C12 C13 -0.8(3) . . . . ?
C11 C12 C13 C14 0.3(3) . . . . ?
C10 C9 C14 C13 -0.3(2) . . . . ?
S1 C9 C14 C13 -179.09(13) . . . . ?
C12 C13 C14 C9 0.3(3) . . . . ?
O6 S3 N6 C29 159.50(12) . . . . ?
O5 S3 N6 C29 29.57(15) . . . . ?
C37 S3 N6 C29 -88.38(14) . . . . ?
S3 N6 C29 N5 -2.8(2) . . . . ?
S3 N6 C29 C30 177.18(10) . . . . ?
N5 C29 C30 C35 -3.2(2) . . . . ?
N6 C29 C30 C35 176.87(15) . . . . ?
N5 C29 C30 C31 176.99(15) . . . . ?
N6 C29 C30 C31 -3.0(2) . . . . ?
C35 C30 C31 C32 0.6(3) . . . . ?
C29 C30 C31 C32 -179.59(16) . . . . ?
C30 C31 C32 C33 -0.4(3) . . . . ?
C31 C32 C33 C34 0.2(3) . . . . ?
C31 C32 C33 C36 -179.79(18) . . . . ?
C32 C33 C34 C35 0.0(3) . . . . ?
C36 C33 C34 C35 179.92(18) . . . . ?
C33 C34 C35 C30 0.2(3) . . . . ?
C31 C30 C35 C34 -0.4(3) . . . . ?
C29 C30 C35 C34 179.73(16) . . . . ?
O6 S3 C37 C38 -117.10(14) . . . . ?
O5 S3 C37 C38 8.85(15) . . . . ?
N6 S3 C37 C38 130.53(14) . . . . ?
O6 S3 C37 C42 59.38(14) . . . . ?
O5 S3 C37 C42 -174.67(12) . . . . ?
N6 S3 C37 C42 -52.99(14) . . . . ?
C42 C37 C38 C39 -0.9(3) . . . . ?
S3 C37 C38 C39 175.52(14) . . . . ?
C37 C38 C39 C40 1.0(3) . . . . ?
C38 C39 C40 C41 -0.2(3) . . . . ?
C39 C40 C41 C42 -0.8(3) . . . . ?
C40 C41 C42 C37 1.0(3) . . . . ?
C38 C37 C42 C41 -0.1(3) . . . . ?
S3 C37 C42 C41 -176.57(14) . . . . ?
O3 S2 N4 C15 -2.85(16) . . . . ?
O4 S2 N4 C15 -133.18(13) . . . . ?
C23 S2 N4 C15 114.33(14) . . . . ?
S2 N4 C15 N3 1.0(2) . . . . ?
S2 N4 C15 C16 178.89(11) . . . . ?
N3 C15 C16 C17 26.5(2) . . . . ?
N4 C15 C16 C17 -151.54(15) . . . . ?
N3 C15 C16 C21 -155.65(15) . . . . ?
N4 C15 C16 C21 26.3(2) . . . . ?
C21 C16 C17 C18 -2.9(2) . . . . ?
C15 C16 C17 C18 174.97(15) . . . . ?
C16 C17 C18 C19 0.6(3) . . . . ?
C17 C18 C19 C20 2.5(3) . . . . ?
C17 C18 C19 C22 -175.63(16) . . . . ?
C18 C19 C20 C21 -3.5(2) . . . . ?
C22 C19 C20 C21 174.65(15) . . . . ?
C19 C20 C21 C16 1.3(2) . . . . ?
C17 C16 C21 C20 1.9(2) . . . . ?
C15 C16 C21 C20 -175.95(14) . . . . ?
O3 S2 C23 C28 -150.15(15) . . . . ?
O4 S2 C23 C28 -25.41(16) . . . . ?
N4 S2 C23 C28 87.73(15) . . . . ?
O3 S2 C23 C24 27.22(15) . . . . ?
O4 S2 C23 C24 151.96(14) . . . . ?
N4 S2 C23 C24 -94.90(14) . . . . ?
C28 C23 C24 C25 0.0(3) . . . . ?
S2 C23 C24 C25 -177.36(15) . . . . ?
C23 C24 C25 C26 -0.2(3) . . . . ?
C24 C25 C26 C27 0.2(4) . . . . ?
C25 C26 C27 C28 -0.1(4) . . . . ?
C24 C23 C28 C27 0.1(3) . . . . ?
S2 C23 C28 C27 177.45(17) . . . . ?
C26 C27 C28 C23 -0.1(4) . . . . ?
